data_1570931
loop_
_publ_author_name
'Wang, Lei'
'Qiao, Si-Bo'
'Chen, Yan-Ting'
'Ma, Xun'
'Wei, Wei-Ming'
'Zhang, Jun'
'Du, Lin'
'Zhao, Qi-Hua'

_publ_section_title
;
 [2 + 2] cycloaddition and its photomechanical effects on 1D coordination
 polymers with reversible amide bonds and coordination site regulation.
;
_journal_issue 11
_journal_name_full 'Chemical science'
_journal_page_first 3971
_journal_page_last 3979
_journal_paper_doi 10.1039/d3sc06098e
_journal_volume 15
_journal_year 2024
_chemical_formula_moiety 'C66 H52 Cd2 N8 O14 S4, 0.75(C2 H3 N), 0.25(H2 O)'
_chemical_formula_sum 'C67.5 H57.75 Cd2 N8.75 O14.25 S4'
_chemical_formula_weight 1572.51
_space_group_crystal_system triclinic
_space_group_IT_number 2
_space_group_name_Hall '-P 1'
_space_group_name_H-M_alt 'P -1'
_atom_sites_solution_hydrogens mixed
_atom_sites_solution_primary dual
_audit_creation_date 2023-06-30
_audit_creation_method
;
Olex2 1.3
(compiled 2020.11.12 svn.r5f609507 for OlexSys, GUI svn.r6408)
;
_audit_update_record
;
2023-09-20 deposited with the CCDC.	2024-02-05 downloaded from the CCDC.
;
_cell_angle_alpha 87.861(2)
_cell_angle_beta 89.1320(10)
_cell_angle_gamma 85.016(2)
_cell_formula_units_Z 2
_cell_length_a 12.5971(5)
_cell_length_b 16.0044(8)
_cell_length_c 16.5980(8)
_cell_measurement_reflns_used 9821
_cell_measurement_temperature 100.0
_cell_measurement_theta_max 28.26
_cell_measurement_theta_min 2.73
_cell_volume 3331.1(3)
_computing_molecular_graphics 'Olex2 1.3 (Dolomanov et al., 2009)'
_computing_publication_material 'Olex2 1.3 (Dolomanov et al., 2009)'
_computing_structure_refinement 'SHELXL 2018/3 (Sheldrick, 2015)'
_computing_structure_solution 'SHELXT 2014/5 (Sheldrick, 2014)'
_diffrn_ambient_temperature 100.0
_diffrn_measured_fraction_theta_full 0.999
_diffrn_measured_fraction_theta_max 0.999
_diffrn_measurement_device_type 'CCD area detector'
_diffrn_measurement_method 'phi and omega scans'
_diffrn_radiation_monochromator graphite
_diffrn_radiation_type MoK\a
_diffrn_radiation_wavelength 0.71073
_diffrn_reflns_av_R_equivalents 0.0741
_diffrn_reflns_av_unetI/netI 0.0420
_diffrn_reflns_Laue_measured_fraction_full 0.999
_diffrn_reflns_Laue_measured_fraction_max 0.999
_diffrn_reflns_limit_h_max 16
_diffrn_reflns_limit_h_min -15
_diffrn_reflns_limit_k_max 21
_diffrn_reflns_limit_k_min -21
_diffrn_reflns_limit_l_max 22
_diffrn_reflns_limit_l_min -22
_diffrn_reflns_number 125248
_diffrn_reflns_point_group_measured_fraction_full 0.999
_diffrn_reflns_point_group_measured_fraction_max 0.999
_diffrn_reflns_theta_full 25.242
_diffrn_reflns_theta_max 28.362
_diffrn_reflns_theta_min 1.977
_diffrn_source_current 1.4
_diffrn_source_power 0.07
_diffrn_source_voltage 50.0
_exptl_absorpt_coefficient_mu 0.837
_exptl_absorpt_correction_T_max 0.7457
_exptl_absorpt_correction_T_min 0.7085
_exptl_absorpt_correction_type none
_exptl_absorpt_process_details
;
SADABS-2016/2 (Bruker,2016/2) was used for absorption correction.
wR2(int) was 0.0804 before and 0.0638 after correction.
The Ratio of minimum to maximum transmission is 0.9501.
The \l/2 correction factor is Not present.
;
_exptl_crystal_colour yellow
_exptl_crystal_colour_primary yellow
_exptl_crystal_density_diffrn 1.568
_exptl_crystal_description block
_exptl_crystal_F_000 1596
_refine_diff_density_max 1.361
_refine_diff_density_min -1.132
_refine_diff_density_rms 0.104
_refine_ls_extinction_method none
_refine_ls_goodness_of_fit_ref 1.041
_refine_ls_hydrogen_treatment constr
_refine_ls_matrix_type full
_refine_ls_number_parameters 923
_refine_ls_number_reflns 16644
_refine_ls_number_restraints 461
_refine_ls_restrained_S_all 1.059
_refine_ls_R_factor_all 0.0712
_refine_ls_R_factor_gt 0.0459
_refine_ls_shift/su_max 0.001
_refine_ls_shift/su_mean 0.000
_refine_ls_structure_factor_coef Fsqd
_refine_ls_weighting_details 'w=1/[\s^2^(Fo^2^)+(0.0491P)^2^+6.9337P] where P=(Fo^2^+2Fc^2^)/3'
_refine_ls_weighting_scheme calc
_refine_ls_wR_factor_gt 0.1055
_refine_ls_wR_factor_ref 0.1195
_reflns_Friedel_coverage 0.000
_reflns_number_gt 12573
_reflns_number_total 16644
_reflns_threshold_expression 'I > 2\s(I)'
_cod_data_source_file d3sc06098e6.cif
_cod_data_source_block mo_230519c_0m
_cod_depositor_comments 'Adding full bibliography for 1570931--1570933.cif.'
_cod_original_formula_sum 'C67.50 H57.75 Cd2 N8.75 O14.25 S4'
_cod_database_code 1570931
_shelx_shelxl_version_number 2018/3
_shelx_space_group_comment
;
The symmetry employed for this shelxl refinement is uniquely defined
by the following loop, which should always be used as a source of
symmetry information in preference to the above space-group names.
They are only intended as comments.
;
_olex2_refinement_description
;
1. Fixed Uiso
 At 1.2 times of:
  All C(H) groups, All C(H,H) groups, All N(H) groups
 At 1.5 times of:
  All C(H,H,H) groups, All O(H,H) groups
2. Restrained distances
 C69-C67
 1.48 with sigma of 0.01
 N68-C69
 1.15 with sigma of 0.01
3. Uiso/Uaniso restraints and constraints
S2 \\sim S3 \\sim C60 \\sim H60 \\sim C3 \\sim H3A \\sim H3B \\sim C49 \\sim
H49 \\sim C13 \\sim C53 \\sim C15 \\sim H15 \\sim H15A \\sim C63 \\sim H63
\\sim C65 \\sim H65 \\sim S3A \\sim C65A \\sim H65A \\sim C63A \\sim H63A \\sim
S2A: within 2A with sigma of 0.01 and sigma for terminal atoms of 0.02 within 2A
C69 \\sim N68 \\sim C67 \\sim O67A: within 2A with sigma of 0.01 and sigma for
terminal atoms of 0.02 within 2A
Uanis(C69) \\sim Ueq, Uanis(N68) \\sim Ueq, Uanis(C67) \\sim Ueq, Uanis(O67A)
\\sim Ueq: with sigma of 0.01 and sigma for terminal atoms of 0.02
Uanis(S2) \\sim Ueq, Uanis(S3) \\sim Ueq, Uanis(C60) \\sim Ueq, Uanis(C3) \\sim
Ueq, Uanis(C49) \\sim Ueq, Uanis(C13) \\sim Ueq, Uanis(C53) \\sim Ueq,
Uanis(C15) \\sim Ueq, Uanis(C63) \\sim Ueq, Uanis(C65) \\sim Ueq, Uanis(S3A)
\\sim Ueq, Uanis(C65A) \\sim Ueq, Uanis(C63A) \\sim Ueq, Uanis(S2A) \\sim Ueq:
with sigma of 0.01 and sigma for terminal atoms of 0.02
Uanis(N68) \\sim Ueq, Uanis(C69) \\sim Ueq, Uanis(C67) \\sim Ueq: with sigma of
0.01 and sigma for terminal atoms of 0.02
4. Rigid body (RIGU) restrains
 S2, S3, C60, H60, C3, H3A, H3B, C49, H49, C13, C53, C15, H15, H15A, C63, H63,
 C65, H65, S3A, C65A, H65A, C63A, H63A, S2A
 with sigma for 1-2 distances of 0.001 and sigma for 1-3 distances of 0.002
 C69, N68, C67, O67A
 with sigma for 1-2 distances of 0.01 and sigma for 1-3 distances of 0.01
 N68, C69, C67
 with sigma for 1-2 distances of 0.01 and sigma for 1-3 distances of 0.01
5. Others
 Sof(H15A)=Sof(S3A)=Sof(C65A)=Sof(H65A)=1-FVAR(1)
 Sof(S3)=Sof(H15)=Sof(C65)=Sof(H65)=FVAR(1)
 Sof(H3B)=Sof(C63A)=Sof(H63A)=Sof(S2A)=1-FVAR(2)
 Sof(S2)=Sof(H3A)=Sof(C63)=Sof(H63)=FVAR(2)
 Fixed Sof: C69(0.75) N68(0.75) C67(0.75) H67A(0.75) H67B(0.75) H67C(0.75)
 O67A(0.25) H67D(0.25) H67E(0.25)
6.a Riding coordinates:
 C67(H67A,H67B,H67C), O67A(H67D,H67E)
6.b Aromatic/amide H refined with riding coordinates:
 N2(H2), C1(H1), C4(H4), N5(H5), N3(H3), N7(H7), C16(H16), C24(H24), C26(H26),
 C28(H28), C34(H34), C36(H36), C38(H38), C44(H44), C50(H50), C54(H54), C56(H56),
  C58(H58), C60(H60), C62(H62), C66(H66), C33(H33), C17(H17), C9(H9), C37(H37),
 C5(H5A), C41(H41), C21(H21), C11(H11), C45(H45), C23(H23), C47(H47), C3(H3A),
 C3(H3B), C49(H49), C51(H51), C27(H27), C55(H55), C7(H7A), C29(H29), C59(H59),
 C15(H15), C15(H15A), C61(H61), C31(H31), C63(H63), C2(H2A), C65(H65),
 C65A(H65A), C63A(H63A)
6.c Idealised Me refined as rotating group:
 C25(H25A,H25B,H25C), C57(H57A,H57B,H57C)
;
_olex2_submission_special_instructions 'No special instructions were received'

loop_
_space_group_symop_operation_xyz
'x, y, z'
'-x, -y, -z'

loop_
_atom_site_label
_atom_site_type_symbol
_atom_site_fract_x
_atom_site_fract_y
_atom_site_fract_z
_atom_site_U_iso_or_equiv
_atom_site_adp_type
_atom_site_occupancy
_atom_site_site_symmetry_order
_atom_site_calc_flag
_atom_site_refinement_flags_posn
_atom_site_refinement_flags_adp
_atom_site_refinement_flags_occupancy
_atom_site_disorder_assembly
_atom_site_disorder_group
Cd1 Cd 0.26114(2) 0.42992(2) 0.14985(2) 0.01932(7) Uani 1 1 d . . . . .
Cd2 Cd 0.21660(2) 0.56157(2) 0.33981(2) 0.02219(7) Uani 1 1 d . . . . .
S1 S 0.88369(9) 0.10944(8) 0.66073(8) 0.0516(3) Uani 1 1 d . . . . .
S4 S 0.88455(10) -0.06187(11) 0.46398(11) 0.0784(5) Uani 1 1 d . . . . .
S2 S -0.39685(12) 1.10315(11) 0.10730(16) 0.0424(6) Uani 0.736(6) 1 d . U P A 1
S3 S -0.36573(11) 0.95738(10) -0.09231(14) 0.0432(6) Uani 0.737(5) 1 d . U P B 1
O1 O 0.11987(19) 0.35478(15) 0.19680(14) 0.0262(5) Uani 1 1 d . . . . .
O4 O 0.72125(18) 0.66045(15) -0.03762(14) 0.0255(5) Uani 1 1 d . . . . .
O6 O 0.14506(18) 0.44880(15) 0.28690(15) 0.0269(5) Uani 1 1 d . . . . .
O8 O -0.22278(18) 0.36040(16) 0.54431(14) 0.0290(5) Uani 1 1 d . . . . .
O10 O 0.34745(19) 0.63841(16) 0.28869(15) 0.0301(6) Uani 1 1 d . . . . .
O12 O 0.61490(19) 0.55816(15) -0.03585(14) 0.0268(5) Uani 1 1 d . . . . .
O14 O 0.34802(19) 0.54133(16) 0.19686(15) 0.0290(5) Uani 1 1 d . . . . .
O7 O -0.0942(2) 0.44522(16) 0.54366(15) 0.0316(6) Uani 1 1 d . . . . .
O2 O -0.1821(2) 0.19298(16) 0.30563(16) 0.0328(6) Uani 1 1 d . . . . .
O9 O 0.6474(2) 0.81615(17) 0.20932(16) 0.0349(6) Uani 1 1 d . . . . .
N1 N 0.3783(2) 0.33803(17) 0.21829(17) 0.0241(6) Uani 1 1 d . . . . .
N4 N 0.1410(2) 0.52461(17) 0.08729(17) 0.0224(6) Uani 1 1 d . . . . .
O5 O -0.0150(2) 0.91724(17) 0.09467(18) 0.0378(6) Uani 1 1 d . . . . .
N6 N 0.3455(2) 0.4677(2) 0.39672(19) 0.0301(7) Uani 1 1 d . . . . .
O11 O 0.0345(2) 0.80260(17) -0.07384(18) 0.0372(6) Uani 1 1 d . . . . .
N8 N 0.0925(2) 0.65084(19) 0.27223(18) 0.0279(6) Uani 1 1 d . . . . .
O3 O 0.4859(2) 0.19082(17) 0.54235(19) 0.0425(7) Uani 1 1 d . . . . .
N2 N -0.0748(2) 0.70832(18) -0.01967(17) 0.0239(6) Uani 1 1 d . . . . .
H2 H -0.142228 0.698607 -0.013551 0.029 Uiso 1 1 calc R U . . .
C1 C 0.5189(2) 0.6112(2) 0.11229(19) 0.0200(6) Uani 1 1 d . . . . .
H1 H 0.491360 0.564252 0.089277 0.024 Uiso 1 1 calc R U . . .
C4 C -0.0241(2) 0.3914(2) 0.38536(19) 0.0199(6) Uani 1 1 d . . . . .
H4 H 0.011025 0.436582 0.405034 0.024 Uiso 1 1 calc R U . . .
N5 N 0.5755(2) 0.30682(19) 0.51815(18) 0.0296(7) Uani 1 1 d . . . . .
H5 H 0.637134 0.327621 0.524336 0.036 Uiso 1 1 calc R U . . .
N3 N -0.1249(2) 0.83541(18) 0.16768(19) 0.0288(7) Uani 1 1 d . . . . .
H3 H -0.192425 0.829161 0.178598 0.035 Uiso 1 1 calc R U . . .
C6 C 0.6025(2) 0.6501(2) 0.07421(19) 0.0200(6) Uani 1 1 d . . . . .
O13 O 0.4861(2) 0.05920(19) 0.3794(2) 0.0482(8) Uani 1 1 d . . . . .
C8 C 0.0060(2) 0.3571(2) 0.31174(19) 0.0191(6) Uani 1 1 d . . . . .
N7 N 0.5924(2) 0.16219(18) 0.33720(18) 0.0273(6) Uani 1 1 d . . . . .
H7 H 0.658386 0.176286 0.338055 0.033 Uiso 1 1 calc R U . . .
C10 C -0.1072(2) 0.3584(2) 0.43000(19) 0.0206(6) Uani 1 1 d . . . . .
C12 C 0.4768(2) 0.6423(2) 0.18423(19) 0.0200(6) Uani 1 1 d . . . . .
C14 C 0.3845(2) 0.6040(2) 0.22605(19) 0.0209(6) Uani 1 1 d . . . . .
C16 C 0.0356(3) 0.5283(2) 0.1022(2) 0.0257(7) Uani 1 1 d . . . . .
H16 H 0.009460 0.487887 0.138986 0.031 Uiso 1 1 calc R U . . .
C18 C 0.0964(2) 0.3894(2) 0.26193(19) 0.0201(6) Uani 1 1 d . . . . .
C20 C 0.6486(2) 0.6203(2) -0.00465(19) 0.0208(6) Uani 1 1 d . . . . .
C22 C -0.0006(3) 0.6472(2) 0.0124(2) 0.0225(7) Uani 1 1 d . . . . .
C24 C -0.0364(3) 0.5876(2) 0.0669(2) 0.0247(7) Uani 1 1 d . . . . .
H24 H -0.110143 0.587706 0.079699 0.030 Uiso 1 1 calc R U . . .
C26 C -0.0453(2) 0.2911(2) 0.2820(2) 0.0219(7) Uani 1 1 d . . . . .
H26 H -0.024845 0.268554 0.231327 0.026 Uiso 1 1 calc R U . . .
C28 C -0.1575(3) 0.2924(2) 0.4008(2) 0.0230(7) Uani 1 1 d . . . . .
H28 H -0.213510 0.269998 0.431363 0.028 Uiso 1 1 calc R U . . .
C30 C 0.5186(3) 0.2186(2) 0.2983(2) 0.0258(7) Uani 1 1 d . . . . .
C32 C 0.4971(3) 0.3581(2) 0.4785(2) 0.0279(7) Uani 1 1 d . . . . .
C34 C 0.5182(3) 0.7104(2) 0.2193(2) 0.0226(7) Uani 1 1 d . . . . .
H34 H 0.489652 0.730650 0.268877 0.027 Uiso 1 1 calc R U . . .
C36 C 0.1749(3) 0.5806(2) 0.0326(2) 0.0272(7) Uani 1 1 d . . . . .
H36 H 0.248940 0.577871 0.019975 0.033 Uiso 1 1 calc R U . . .
C38 C 0.6428(3) 0.7183(2) 0.1085(2) 0.0238(7) Uani 1 1 d . . . . .
H38 H 0.699256 0.744747 0.082255 0.029 Uiso 1 1 calc R U . . .
C40 C -0.0513(3) 0.7740(2) 0.1994(2) 0.0275(7) Uani 1 1 d . . . . .
C42 C 0.6013(3) 0.7484(2) 0.1810(2) 0.0242(7) Uani 1 1 d . . . . .
C44 C 0.1083(3) 0.6421(2) -0.0064(2) 0.0268(7) Uani 1 1 d . . . . .
H44 H 0.135951 0.679956 -0.045070 0.032 Uiso 1 1 calc R U . . .
C46 C -0.1269(3) 0.2586(2) 0.3274(2) 0.0237(7) Uani 1 1 d . . . . .
C48 C -0.1424(3) 0.3910(2) 0.5105(2) 0.0235(7) Uani 1 1 d . . . . .
C50 C -0.0094(3) 0.6616(3) 0.2965(3) 0.0375(9) Uani 1 1 d . . . . .
H50 H -0.032605 0.626171 0.339262 0.045 Uiso 1 1 calc R U . . .
C52 C -0.1038(3) 0.9058(2) 0.1205(2) 0.0294(8) Uani 1 1 d . . . . .
C54 C 0.1204(3) 0.6993(2) 0.2093(2) 0.0293(8) Uani 1 1 d . . . . .
H54 H 0.191595 0.691146 0.189650 0.035 Uiso 1 1 calc R U . . .
C56 C 0.0530(3) 0.7603(2) 0.1709(2) 0.0288(7) Uani 1 1 d . . . . .
H56 H 0.077334 0.792149 0.125932 0.035 Uiso 1 1 calc R U . . .
C58 C -0.0826(3) 0.7217(3) 0.2624(3) 0.0382(9) Uani 1 1 d . . . . .
H58 H -0.154012 0.727181 0.282103 0.046 Uiso 1 1 calc R U . . .
C60 C -0.2697(3) 1.1813(3) 0.0163(3) 0.0367(8) Uani 1 1 d . U . . .
H60 H -0.207295 1.197520 -0.010648 0.044 Uiso 1 1 calc R U . . .
C62 C 0.3180(3) 0.4058(3) 0.4457(3) 0.0508(12) Uani 1 1 d . . . . .
H62 H 0.244180 0.399163 0.452667 0.061 Uiso 1 1 calc R U . . .
C64 C -0.0552(3) 0.7819(2) -0.0597(2) 0.0258(7) Uani 1 1 d . . . . .
C66 C -0.1524(3) 0.8355(2) -0.0795(2) 0.0316(8) Uani 1 1 d . . . . .
H66 H -0.219563 0.812759 -0.075613 0.038 Uiso 1 1 calc R U . . .
C33 C 0.6647(3) 0.1891(2) 0.5869(2) 0.0316(8) Uani 1 1 d . . . . .
H33 H 0.721963 0.222540 0.595212 0.038 Uiso 1 1 calc R U . . .
C17 C -0.1479(3) 0.9159(2) -0.1029(2) 0.0324(8) Uani 1 1 d . . . . .
H17 H -0.078870 0.935050 -0.109373 0.039 Uiso 1 1 calc R U . . .
C35 C 0.5735(3) 0.0860(2) 0.3749(2) 0.0303(8) Uani 1 1 d . . . . .
C9 C 0.6673(3) -0.0343(2) 0.4462(2) 0.0347(9) Uani 1 1 d . . . . .
H9 H 0.598753 -0.053690 0.455159 0.042 Uiso 1 1 calc R U . . .
C37 C -0.1898(3) 1.0390(2) 0.0672(2) 0.0334(8) Uani 1 1 d . . . . .
H37 H -0.122476 1.048237 0.043617 0.040 Uiso 1 1 calc R U . . .
C19 C 0.7677(3) 0.0618(3) 0.6438(3) 0.0405(9) Uani 1 1 d . . . . .
C39 C 0.5666(3) 0.2270(2) 0.5487(2) 0.0315(8) Uani 1 1 d . . . . .
C5 C 0.3891(3) 0.3503(3) 0.4871(3) 0.0476(12) Uani 1 1 d . . . . .
H5A H 0.364108 0.307100 0.521330 0.057 Uiso 1 1 calc R U . . .
C41 C 0.4489(3) 0.4781(3) 0.3925(3) 0.0526(13) Uani 1 1 d . . . . .
H41 H 0.471075 0.524356 0.361082 0.063 Uiso 1 1 calc R U . . .
C21 C 0.5261(3) 0.4251(3) 0.4315(3) 0.0536(13) Uani 1 1 d . . . . .
H21 H 0.599136 0.435132 0.425813 0.064 Uiso 1 1 calc R U . . .
C43 C 0.7568(3) -0.0869(3) 0.4763(3) 0.0417(10) Uani 1 1 d . . . . .
C11 C -0.1980(3) 0.9658(2) 0.1078(2) 0.0331(8) Uani 1 1 d . . . . .
H11 H -0.265332 0.952425 0.128674 0.040 Uiso 1 1 calc R U . . .
C45 C 0.6715(3) 0.0399(2) 0.4067(2) 0.0321(8) Uani 1 1 d . . . . .
H45 H 0.737979 0.063074 0.399075 0.039 Uiso 1 1 calc R U . . .
C23 C 0.6739(3) 0.1075(3) 0.6100(2) 0.0351(9) Uani 1 1 d . . . . .
H23 H 0.613196 0.077172 0.603614 0.042 Uiso 1 1 calc R U . . .
C47 C 0.7802(4) -0.0221(3) 0.6656(3) 0.0480(11) Uani 1 1 d . . . . .
H47 H 0.725211 -0.058752 0.662170 0.058 Uiso 1 1 calc R U . . .
C3 C -0.3646(4) 1.2327(3) 0.0186(3) 0.0492(10) Uani 1 1 d . U . . .
H3A H -0.375736 1.284408 -0.011292 0.059 Uiso 0.736(6) 1 calc R U P A 1
H3B H -0.370865 1.292172 0.012558 0.059 Uiso 0.264(6) 1 calc R U P A 2
C49 C -0.2358(3) 1.0574(3) -0.1470(3) 0.0421(9) Uani 1 1 d . U . . .
H49 H -0.171761 1.082790 -0.159124 0.051 Uiso 1 1 calc R U . . .
C25 C -0.1605(3) 0.1601(3) 0.2284(3) 0.0456(11) Uani 1 1 d . . . . .
H25A H -0.174320 0.204807 0.186921 0.068 Uiso 1 1 calc R U . . .
H25B H -0.206615 0.115062 0.219704 0.068 Uiso 1 1 calc R U . . .
H25C H -0.085727 0.137732 0.225058 0.068 Uiso 1 1 calc R U . . .
C51 C 0.4788(3) 0.3494(3) 0.2274(4) 0.0624(16) Uani 1 1 d . . . . .
H51 H 0.503811 0.400175 0.206213 0.075 Uiso 1 1 calc R U . . .
C13 C -0.2742(3) 1.1049(3) 0.0564(3) 0.0387(9) Uani 1 1 d . U . . .
C53 C -0.2371(3) 0.9764(3) -0.1193(3) 0.0402(9) Uani 1 1 d . U . . .
C27 C 0.3483(4) 0.2668(3) 0.2474(4) 0.080(2) Uani 1 1 d . . . . .
H27 H 0.275789 0.256354 0.241311 0.096 Uiso 1 1 calc R U . . .
C55 C 0.7574(4) -0.1652(3) 0.5148(4) 0.0676(18) Uani 1 1 d . . . . .
H55 H 0.693998 -0.191796 0.525998 0.081 Uiso 1 1 calc R U . . .
C7 C 0.5512(3) 0.2917(3) 0.2663(4) 0.0649(17) Uani 1 1 d . . . . .
H7A H 0.623596 0.303190 0.270459 0.078 Uiso 1 1 calc R U . . .
C57 C 0.6111(4) 0.8469(4) 0.2858(3) 0.0643(16) Uani 1 1 d . . . . .
H57A H 0.534881 0.865211 0.283080 0.096 Uiso 1 1 calc R U . . .
H57B H 0.650766 0.894377 0.299294 0.096 Uiso 1 1 calc R U . . .
H57C H 0.622667 0.802045 0.327405 0.096 Uiso 1 1 calc R U . . .
C29 C 0.8819(4) -0.0476(3) 0.6933(3) 0.0592(13) Uani 1 1 d . . . . .
H29 H 0.903692 -0.104023 0.709332 0.071 Uiso 1 1 calc R U . . .
C59 C 0.4148(4) 0.2056(4) 0.2865(5) 0.087(2) Uani 1 1 d . . . . .
H59 H 0.388091 0.154508 0.305039 0.105 Uiso 1 1 calc R U . . .
C15 C -0.3367(4) 1.0999(3) -0.1562(3) 0.0537(10) Uani 1 1 d . U . . .
H15 H -0.348851 1.153953 -0.181694 0.064 Uiso 0.737(5) 1 calc R U P B 1
H15A H -0.353268 1.158680 -0.152654 0.064 Uiso 0.263(5) 1 calc R U P B 2
C61 C 0.9476(4) 0.0158(4) 0.6953(3) 0.0608(14) Uani 1 1 d . . . . .
H61 H 1.019139 0.009102 0.713330 0.073 Uiso 1 1 calc R U . . .
C31 C 0.8552(5) -0.2012(4) 0.5355(4) 0.081(2) Uani 1 1 d . . . . .
H31 H 0.867005 -0.253974 0.563426 0.097 Uiso 1 1 calc R U . . .
C63 C -0.4412(5) 1.2009(4) 0.0690(5) 0.0483(13) Uani 0.736(6) 1 d . U P A 1
H63 H -0.508854 1.229151 0.080655 0.058 Uiso 0.736(6) 1 calc R U P A 1
C2 C 0.9332(5) -0.1536(5) 0.5118(4) 0.088(2) Uani 1 1 d . . . . .
H2A H 1.006762 -0.168894 0.520497 0.105 Uiso 1 1 calc R U . . .
C65 C -0.4150(5) 1.0559(4) -0.1251(5) 0.0501(13) Uani 0.737(5) 1 d . U P B 1
H65 H -0.487881 1.076627 -0.121827 0.060 Uiso 0.737(5) 1 calc R U P B 1
S3A S -0.3628(4) 0.9329(4) -0.1492(5) 0.0581(17) Uani 0.263(5) 1 d . U P B 2
C65A C -0.4119(15) 1.0393(13) -0.1722(14) 0.0526(19) Uani 0.263(5) 1 d . U P B 2
H65A H -0.481035 1.054549 -0.192947 0.063 Uiso 0.263(5) 1 calc R U P B 2
C63A C -0.4461(16) 1.1845(13) 0.0309(14) 0.0507(18) Uani 0.264(6) 1 d . U P A 2
H63A H -0.518725 1.205144 0.025622 0.061 Uiso 0.264(6) 1 calc R U P A 2
S2A S -0.4048(4) 1.0795(4) 0.0576(5) 0.0545(16) Uani 0.264(6) 1 d . U P A 2
C69 C 0.7442(11) 0.5007(8) 0.2493(8) 0.132(5) Uani 0.75 1 d D U P C 1
N68 N 0.7260(10) 0.5484(8) 0.2998(8) 0.160(5) Uani 0.75 1 d D U P C 1
C67 C 0.7396(6) 0.4411(7) 0.1883(6) 0.124(4) Uani 0.75 1 d D U P C 1
H67A H 0.782364 0.457692 0.141506 0.186 Uiso 0.75 1 d R U P C 1
H67B H 0.665394 0.439062 0.172147 0.186 Uiso 0.75 1 d R U P C 1
H67C H 0.767614 0.385632 0.209197 0.186 Uiso 0.75 1 d R U P C 1
O67A O 0.6094(11) 0.4238(9) 0.0800(9) 0.059(4) Uani 0.25 1 d . U P D 2
H67D H 0.609651 0.463448 0.042691 0.088 Uiso 0.25 1 d R U P D 2
H67E H 0.542221 0.419328 0.090531 0.088 Uiso 0.25 1 d R U P D 2

loop_
_atom_site_aniso_label
_atom_site_aniso_U_11
_atom_site_aniso_U_22
_atom_site_aniso_U_33
_atom_site_aniso_U_23
_atom_site_aniso_U_13
_atom_site_aniso_U_12
Cd1 0.01812(11) 0.02201(12) 0.01781(12) 0.00089(9) 0.00554(8) -0.00329(9)
Cd2 0.01988(12) 0.02879(14) 0.01835(12) -0.00008(10) 0.00604(9) -0.00602(9)
S1 0.0373(6) 0.0568(7) 0.0600(8) 0.0059(6) -0.0056(5) -0.0030(5)
S4 0.0350(6) 0.0964(12) 0.0971(12) 0.0510(10) 0.0040(7) 0.0080(7)
S2 0.0255(7) 0.0395(9) 0.0603(14) 0.0098(8) 0.0092(7) 0.0020(6)
S3 0.0221(6) 0.0367(8) 0.0697(14) 0.0069(8) -0.0034(7) 0.0005(5)
O1 0.0284(12) 0.0304(13) 0.0204(12) -0.0001(10) 0.0101(10) -0.0068(10)
O4 0.0233(11) 0.0321(13) 0.0225(12) -0.0040(10) 0.0076(9) -0.0102(10)
O6 0.0252(12) 0.0299(13) 0.0270(13) -0.0025(10) 0.0070(10) -0.0118(10)
O8 0.0232(12) 0.0443(15) 0.0213(12) -0.0026(11) 0.0085(9) -0.0151(11)
O10 0.0271(12) 0.0331(14) 0.0306(14) -0.0036(11) 0.0143(10) -0.0070(10)
O12 0.0285(12) 0.0273(13) 0.0258(13) -0.0073(10) 0.0096(10) -0.0092(10)
O14 0.0290(13) 0.0314(13) 0.0283(13) -0.0018(11) 0.0065(10) -0.0131(10)
O7 0.0346(14) 0.0383(15) 0.0248(13) -0.0089(11) 0.0114(10) -0.0189(11)
O2 0.0338(14) 0.0353(14) 0.0325(14) -0.0083(11) 0.0057(11) -0.0186(11)
O9 0.0313(13) 0.0393(15) 0.0376(15) -0.0200(12) 0.0126(11) -0.0182(11)
N1 0.0227(14) 0.0225(14) 0.0266(15) 0.0017(12) 0.0049(11) -0.0008(11)
N4 0.0207(13) 0.0257(14) 0.0205(14) 0.0000(11) 0.0030(11) -0.0021(11)
O5 0.0257(13) 0.0387(15) 0.0481(17) 0.0130(13) 0.0007(12) -0.0044(11)
N6 0.0233(14) 0.0385(18) 0.0287(16) 0.0025(13) 0.0024(12) -0.0048(13)
O11 0.0234(13) 0.0339(15) 0.0536(18) 0.0119(13) 0.0041(12) -0.0054(11)
N8 0.0247(14) 0.0289(16) 0.0301(16) -0.0008(13) 0.0041(12) -0.0039(12)
O3 0.0352(15) 0.0353(15) 0.059(2) 0.0094(14) -0.0117(13) -0.0145(12)
N2 0.0177(13) 0.0266(15) 0.0275(15) 0.0021(12) 0.0012(11) -0.0050(11)
C1 0.0158(14) 0.0239(16) 0.0202(16) 0.0010(13) 0.0032(12) -0.0030(12)
C4 0.0174(14) 0.0210(15) 0.0214(16) 0.0028(12) 0.0018(12) -0.0040(12)
N5 0.0238(14) 0.0351(17) 0.0311(17) 0.0038(13) 0.0003(12) -0.0107(12)
N3 0.0209(14) 0.0283(16) 0.0380(18) 0.0011(13) 0.0004(12) -0.0075(12)
C6 0.0150(14) 0.0243(16) 0.0202(16) 0.0012(13) 0.0010(12) -0.0007(12)
O13 0.0334(15) 0.0408(17) 0.070(2) 0.0256(15) -0.0053(14) -0.0104(13)
C8 0.0150(14) 0.0212(15) 0.0204(16) 0.0048(12) 0.0024(11) 0.0001(11)
N7 0.0255(14) 0.0235(15) 0.0329(17) 0.0044(12) -0.0022(12) -0.0040(11)
C10 0.0178(14) 0.0263(17) 0.0173(15) 0.0020(13) 0.0032(12) -0.0012(12)
C12 0.0145(14) 0.0252(16) 0.0203(16) 0.0024(13) 0.0030(11) -0.0045(12)
C14 0.0175(14) 0.0249(17) 0.0201(16) 0.0045(13) 0.0033(12) -0.0041(12)
C16 0.0228(16) 0.0290(18) 0.0255(18) 0.0030(14) 0.0033(13) -0.0049(13)
C18 0.0179(14) 0.0226(16) 0.0192(16) 0.0063(13) 0.0033(12) -0.0021(12)
C20 0.0163(14) 0.0269(17) 0.0190(16) 0.0009(13) 0.0033(12) -0.0028(12)
C22 0.0216(15) 0.0255(17) 0.0209(16) -0.0013(13) 0.0006(12) -0.0047(13)
C24 0.0210(16) 0.0266(17) 0.0267(18) -0.0007(14) 0.0029(13) -0.0048(13)
C26 0.0186(15) 0.0266(17) 0.0207(16) 0.0003(13) 0.0030(12) -0.0038(12)
C28 0.0204(15) 0.0277(17) 0.0214(16) 0.0031(13) 0.0039(12) -0.0079(13)
C30 0.0272(17) 0.0220(17) 0.0276(18) 0.0029(14) 0.0026(14) -0.0014(13)
C32 0.0256(17) 0.035(2) 0.0244(18) -0.0012(15) -0.0002(14) -0.0075(14)
C34 0.0222(15) 0.0259(17) 0.0201(16) -0.0039(13) 0.0044(12) -0.0034(13)
C36 0.0198(16) 0.0334(19) 0.0284(18) 0.0017(15) 0.0056(13) -0.0046(14)
C38 0.0191(15) 0.0267(17) 0.0264(17) -0.0019(14) 0.0056(13) -0.0075(13)
C40 0.0260(17) 0.0238(17) 0.033(2) -0.0022(15) 0.0007(14) -0.0033(13)
C42 0.0217(16) 0.0277(17) 0.0246(17) -0.0052(14) 0.0037(13) -0.0085(13)
C44 0.0244(16) 0.0282(18) 0.0275(18) 0.0043(14) 0.0083(14) -0.0049(13)
C46 0.0209(15) 0.0247(17) 0.0262(17) 0.0009(14) -0.0006(13) -0.0066(13)
C48 0.0201(15) 0.0310(18) 0.0190(16) 0.0037(14) 0.0044(12) -0.0031(13)
C50 0.0291(19) 0.042(2) 0.040(2) 0.0151(18) 0.0101(16) -0.0032(16)
C52 0.0260(17) 0.0284(19) 0.035(2) -0.0010(15) -0.0034(15) -0.0063(14)
C54 0.0273(17) 0.0322(19) 0.0283(19) -0.0032(15) 0.0053(14) -0.0024(14)
C56 0.0316(18) 0.0257(18) 0.0291(19) -0.0023(15) 0.0033(15) -0.0037(14)
C58 0.0205(17) 0.045(2) 0.047(2) 0.0106(19) 0.0086(16) 0.0009(16)
C60 0.0312(15) 0.0380(17) 0.041(2) 0.0054(15) -0.0036(15) -0.0087(13)
C62 0.026(2) 0.046(3) 0.080(4) 0.022(2) -0.001(2) -0.0118(18)
C64 0.0234(16) 0.0258(17) 0.0283(18) 0.0026(14) 0.0015(13) -0.0052(13)
C66 0.0208(16) 0.036(2) 0.038(2) 0.0081(17) -0.0029(15) -0.0046(14)
C33 0.0320(19) 0.032(2) 0.032(2) 0.0007(16) 0.0000(15) -0.0071(15)
C17 0.0267(18) 0.034(2) 0.037(2) 0.0053(16) -0.0029(15) -0.0038(15)
C35 0.0333(19) 0.0252(18) 0.032(2) 0.0045(15) 0.0003(15) -0.0028(15)
C9 0.037(2) 0.0296(19) 0.038(2) 0.0027(16) -0.0098(17) -0.0059(16)
C37 0.0249(18) 0.038(2) 0.038(2) -0.0019(17) -0.0023(15) -0.0050(15)
C19 0.040(2) 0.043(2) 0.038(2) 0.0010(19) -0.0003(18) -0.0020(18)
C39 0.0311(19) 0.034(2) 0.0302(19) 0.0009(16) -0.0012(15) -0.0077(15)
C5 0.029(2) 0.037(2) 0.076(3) 0.021(2) 0.003(2) -0.0104(17)
C41 0.026(2) 0.077(3) 0.052(3) 0.039(3) 0.0007(18) -0.006(2)
C21 0.025(2) 0.078(3) 0.055(3) 0.039(3) 0.0005(18) -0.009(2)
C43 0.043(2) 0.037(2) 0.044(2) 0.0051(19) -0.0170(19) -0.0014(18)
C11 0.0222(17) 0.031(2) 0.046(2) 0.0025(17) -0.0020(16) -0.0056(14)
C45 0.0333(19) 0.0300(19) 0.033(2) 0.0008(16) -0.0064(16) -0.0041(15)
C23 0.034(2) 0.040(2) 0.032(2) -0.0005(17) -0.0013(16) -0.0058(16)
C47 0.056(3) 0.045(3) 0.042(3) 0.000(2) -0.002(2) -0.003(2)
C3 0.0412(17) 0.045(2) 0.060(2) 0.0108(18) -0.0005(16) 0.0012(14)
C49 0.0405(17) 0.0347(17) 0.050(2) 0.0039(16) -0.0033(17) 0.0004(14)
C25 0.042(2) 0.052(3) 0.047(3) -0.022(2) 0.0108(19) -0.021(2)
C51 0.030(2) 0.043(3) 0.112(5) 0.046(3) -0.012(2) -0.0115(19)
C13 0.0254(16) 0.0393(18) 0.051(2) 0.0097(16) -0.0025(15) -0.0065(13)
C53 0.0291(17) 0.0367(17) 0.054(2) 0.0090(17) -0.0027(16) 0.0000(14)
C27 0.025(2) 0.059(3) 0.152(6) 0.066(4) -0.009(3) -0.013(2)
C55 0.070(3) 0.044(3) 0.092(4) 0.034(3) -0.051(3) -0.027(2)
C7 0.028(2) 0.049(3) 0.117(5) 0.044(3) -0.020(3) -0.0140(19)
C57 0.063(3) 0.079(4) 0.059(3) -0.047(3) 0.028(3) -0.039(3)
C29 0.068(3) 0.046(3) 0.060(3) 0.004(2) 0.001(3) 0.013(2)
C59 0.030(2) 0.065(4) 0.162(7) 0.078(4) -0.007(3) -0.010(2)
C15 0.0457(17) 0.046(2) 0.067(3) 0.0098(19) -0.0052(18) 0.0070(14)
C61 0.046(3) 0.074(4) 0.059(3) 0.009(3) -0.006(2) 0.010(3)
C31 0.083(4) 0.048(3) 0.109(5) 0.026(3) -0.038(4) 0.004(3)
C63 0.041(2) 0.047(3) 0.055(3) 0.008(2) 0.004(2) 0.0065(19)
C2 0.053(3) 0.110(6) 0.091(5) 0.034(4) -0.012(3) 0.034(4)
C65 0.042(2) 0.044(2) 0.063(3) 0.002(2) -0.003(2) 0.0086(18)
S3A 0.034(2) 0.066(3) 0.073(4) 0.022(3) 0.000(2) -0.0023(19)
C65A 0.040(3) 0.050(3) 0.064(4) 0.013(3) 0.002(3) 0.007(2)
C63A 0.038(2) 0.048(3) 0.062(4) 0.018(3) 0.010(3) 0.006(2)
S2A 0.037(2) 0.056(3) 0.069(4) 0.019(3) -0.002(2) -0.0056(18)
C69 0.085(6) 0.165(8) 0.136(8) 0.094(6) -0.016(6) 0.009(6)
N68 0.107(7) 0.195(10) 0.173(10) 0.089(8) -0.032(8) -0.008(8)
C67 0.039(4) 0.176(9) 0.141(8) 0.112(7) 0.034(5) 0.030(5)
O67A 0.049(7) 0.061(8) 0.067(9) 0.000(7) 0.011(6) -0.009(6)

loop_
_atom_type_symbol
_atom_type_description
_atom_type_scat_dispersion_real
_atom_type_scat_dispersion_imag
_atom_type_scat_source
C C 0.0033 0.0016 'International Tables Vol C Tables 4.2.6.8 and 6.1.1.4'
H H 0.0000 0.0000 'International Tables Vol C Tables 4.2.6.8 and 6.1.1.4'
Cd Cd -0.8075 1.2024 'International Tables Vol C Tables 4.2.6.8 and 6.1.1.4'
N N 0.0061 0.0033 'International Tables Vol C Tables 4.2.6.8 and 6.1.1.4'
O O 0.0106 0.0060 'International Tables Vol C Tables 4.2.6.8 and 6.1.1.4'
S S 0.1246 0.1234 'International Tables Vol C Tables 4.2.6.8 and 6.1.1.4'

loop_
_geom_angle_atom_site_label_1
_geom_angle_atom_site_label_2
_geom_angle_atom_site_label_3
_geom_angle
_geom_angle_site_symmetry_1
_geom_angle_site_symmetry_3
_geom_angle_publ_flag
O1 Cd1 O4 88.08(8) . 2_665 ?
O1 Cd1 O12 142.01(8) . 2_665 ?
O4 Cd1 O12 54.08(7) 2_665 2_665 ?
O14 Cd1 O1 134.99(8) . . ?
O14 Cd1 O4 136.90(8) . 2_665 ?
O14 Cd1 O12 82.97(8) . 2_665 ?
N1 Cd1 O1 90.06(9) . . ?
N1 Cd1 O4 88.66(9) . 2_665 ?
N1 Cd1 O12 92.10(9) . 2_665 ?
N1 Cd1 O14 89.60(10) . . ?
N1 Cd1 N4 177.15(10) . . ?
N4 Cd1 O1 89.08(9) . . ?
N4 Cd1 O4 94.03(9) . 2_665 ?
N4 Cd1 O12 90.25(9) . 2_665 ?
N4 Cd1 O14 89.08(9) . . ?
O6 Cd2 O8 143.65(8) . 2_566 ?
O6 Cd2 O7 89.96(8) . 2_566 ?
O6 Cd2 N6 87.47(10) . . ?
O6 Cd2 N8 89.85(10) . . ?
O6 Cd2 C48 116.70(9) . 2_566 ?
O8 Cd2 O7 54.55(8) 2_566 2_566 ?
O8 Cd2 C48 27.54(9) 2_566 2_566 ?
O10 Cd2 O6 129.30(9) . . ?
O10 Cd2 O8 86.60(8) . 2_566 ?
O10 Cd2 O7 140.74(8) . 2_566 ?
O10 Cd2 N6 89.13(10) . . ?
O10 Cd2 N8 89.29(10) . . ?
O10 Cd2 C48 113.95(9) . 2_566 ?
O7 Cd2 C48 27.01(9) 2_566 2_566 ?
N6 Cd2 O8 87.69(10) . 2_566 ?
N6 Cd2 O7 94.19(10) . 2_566 ?
N6 Cd2 C48 91.34(10) . 2_566 ?
N8 Cd2 O8 96.96(10) . 2_566 ?
N8 Cd2 O7 90.04(10) . 2_566 ?
N8 Cd2 N6 174.99(11) . . ?
N8 Cd2 C48 93.64(10) . 2_566 ?
C61 S1 C19 91.5(2) . . ?
C43 S4 C2 91.8(3) . . ?
C63 S2 C13 92.5(3) . . ?
C65 S3 C53 92.3(3) . . ?
C18 O1 Cd1 101.44(19) . . ?
C20 O4 Cd1 92.81(19) . 2_665 ?
C18 O6 Cd2 173.7(2) . . ?
C48 O8 Cd2 94.6(2) . 2_566 ?
C14 O10 Cd2 108.0(2) . . ?
C20 O12 Cd1 90.95(18) . 2_665 ?
C14 O14 Cd1 173.3(2) . . ?
C48 O7 Cd2 89.61(19) . 2_566 ?
C46 O2 C25 117.7(3) . . ?
C42 O9 C57 117.6(3) . . ?
C51 N1 Cd1 123.9(2) . . ?
C27 N1 Cd1 120.3(3) . . ?
C27 N1 C51 115.7(3) . . ?
C16 N4 Cd1 123.4(2) . . ?
C36 N4 Cd1 119.8(2) . . ?
C36 N4 C16 116.8(3) . . ?
C62 N6 Cd2 120.2(3) . . ?
C62 N6 C41 115.8(3) . . ?
C41 N6 Cd2 123.3(3) . . ?
C50 N8 Cd2 122.3(2) . . ?
C50 N8 C54 116.3(3) . . ?
C54 N8 Cd2 121.3(2) . . ?
C22 N2 H2 116.2 . . ?
C64 N2 H2 116.2 . . ?
C64 N2 C22 127.5(3) . . ?
C6 C1 H1 120.4 . . ?
C12 C1 H1 120.4 . . ?
C12 C1 C6 119.1(3) . . ?
C8 C4 H4 120.5 . . ?
C8 C4 C10 119.0(3) . . ?
C10 C4 H4 120.5 . . ?
C32 N5 H5 116.7 . . ?
C39 N5 H5 116.7 . . ?
C39 N5 C32 126.5(3) . . ?
C40 N3 H3 116.4 . . ?
C40 N3 C52 127.1(3) . . ?
C52 N3 H3 116.4 . . ?
C1 C6 C20 121.1(3) . . ?
C38 C6 C1 120.1(3) . . ?
C38 C6 C20 118.8(3) . . ?
C4 C8 C18 121.1(3) . . ?
C4 C8 C26 121.1(3) . . ?
C26 C8 C18 117.8(3) . . ?
C30 N7 H7 116.5 . . ?
C35 N7 H7 116.5 . . ?
C35 N7 C30 127.0(3) . . ?
C4 C10 C48 122.0(3) . . ?
C28 C10 C4 119.9(3) . . ?
C28 C10 C48 118.1(3) . . ?
C1 C12 C14 120.9(3) . . ?
C1 C12 C34 120.8(3) . . ?
C34 C12 C14 118.2(3) . . ?
O10 C14 C12 117.1(3) . . ?
O14 C14 O10 123.6(3) . . ?
O14 C14 C12 119.3(3) . . ?
N4 C16 H16 118.3 . . ?
N4 C16 C24 123.5(3) . . ?
C24 C16 H16 118.3 . . ?
O1 C18 O6 122.7(3) . . ?
O1 C18 C8 117.5(3) . . ?
O6 C18 C8 119.8(3) . . ?
O4 C20 C6 117.9(3) . . ?
O12 C20 O4 122.2(3) . . ?
O12 C20 C6 119.9(3) . . ?
N2 C22 C24 118.2(3) . . ?
N2 C22 C44 124.2(3) . . ?
C24 C22 C44 117.7(3) . . ?
C16 C24 C22 119.6(3) . . ?
C16 C24 H24 120.2 . . ?
C22 C24 H24 120.2 . . ?
C8 C26 H26 120.5 . . ?
C46 C26 C8 119.1(3) . . ?
C46 C26 H26 120.5 . . ?
C10 C28 H28 119.7 . . ?
C10 C28 C46 120.6(3) . . ?
C46 C28 H28 119.7 . . ?
C7 C30 N7 118.9(3) . . ?
C59 C30 N7 125.0(3) . . ?
C59 C30 C7 116.1(4) . . ?
C5 C32 N5 124.3(3) . . ?
C21 C32 N5 119.0(3) . . ?
C21 C32 C5 116.5(4) . . ?
C12 C34 H34 120.2 . . ?
C42 C34 C12 119.5(3) . . ?
C42 C34 H34 120.2 . . ?
N4 C36 H36 118.1 . . ?
N4 C36 C44 123.8(3) . . ?
C44 C36 H36 118.1 . . ?
C6 C38 H38 119.8 . . ?
C6 C38 C42 120.5(3) . . ?
C42 C38 H38 119.8 . . ?
N3 C40 C56 123.8(3) . . ?
N3 C40 C58 118.9(3) . . ?
C58 C40 C56 117.3(3) . . ?
O9 C42 C34 124.6(3) . . ?
O9 C42 C38 115.4(3) . . ?
C34 C42 C38 120.0(3) . . ?
C22 C44 H44 120.7 . . ?
C36 C44 C22 118.6(3) . . ?
C36 C44 H44 120.7 . . ?
O2 C46 C26 124.7(3) . . ?
O2 C46 C28 115.0(3) . . ?
C28 C46 C26 120.3(3) . . ?
O8 C48 Cd2 57.88(17) . 2_566 ?
O8 C48 C10 117.3(3) . . ?
O7 C48 Cd2 63.38(18) . 2_566 ?
O7 C48 O8 121.3(3) . . ?
O7 C48 C10 121.4(3) . . ?
C10 C48 Cd2 175.0(2) . 2_566 ?
N8 C50 H50 118.4 . . ?
N8 C50 C58 123.3(3) . . ?
C58 C50 H50 118.4 . . ?
O5 C52 N3 122.7(3) . . ?
O5 C52 C11 123.8(3) . . ?
N3 C52 C11 113.4(3) . . ?
N8 C54 H54 117.7 . . ?
N8 C54 C56 124.7(3) . . ?
C56 C54 H54 117.7 . . ?
C40 C56 H56 120.7 . . ?
C54 C56 C40 118.6(3) . . ?
C54 C56 H56 120.7 . . ?
C40 C58 H58 120.1 . . ?
C50 C58 C40 119.8(3) . . ?
C50 C58 H58 120.1 . . ?
C3 C60 H60 122.9 . . ?
C13 C60 H60 122.9 . . ?
C13 C60 C3 114.1(4) . . ?
N6 C62 H62 117.8 . . ?
N6 C62 C5 124.5(4) . . ?
C5 C62 H62 117.8 . . ?
O11 C64 N2 123.2(3) . . ?
O11 C64 C66 123.4(3) . . ?
N2 C64 C66 113.3(3) . . ?
C64 C66 H66 119.5 . . ?
C17 C66 C64 120.9(3) . . ?
C17 C66 H66 119.5 . . ?
C39 C33 H33 119.8 . . ?
C23 C33 H33 119.8 . . ?
C23 C33 C39 120.5(3) . . ?
C66 C17 H17 116.7 . . ?
C66 C17 C53 126.5(4) . . ?
C53 C17 H17 116.7 . . ?
O13 C35 N7 123.6(3) . . ?
O13 C35 C45 123.8(3) . . ?
N7 C35 C45 112.6(3) . . ?
C43 C9 H9 117.1 . . ?
C45 C9 H9 117.1 . . ?
C45 C9 C43 125.8(4) . . ?
C11 C37 H37 117.2 . . ?
C11 C37 C13 125.7(4) . . ?
C13 C37 H37 117.2 . . ?
C23 C19 S1 122.3(3) . . ?
C47 C19 S1 110.7(3) . . ?
C47 C19 C23 127.0(4) . . ?
O3 C39 N5 122.8(3) . . ?
O3 C39 C33 124.0(4) . . ?
N5 C39 C33 113.2(3) . . ?
C32 C5 H5A 120.3 . . ?
C62 C5 C32 119.4(4) . . ?
C62 C5 H5A 120.3 . . ?
N6 C41 H41 118.2 . . ?
N6 C41 C21 123.6(4) . . ?
C21 C41 H41 118.2 . . ?
C32 C21 C41 120.0(4) . . ?
C32 C21 H21 120.0 . . ?
C41 C21 H21 120.0 . . ?
C9 C43 S4 122.9(3) . . ?
C55 C43 S4 108.8(3) . . ?
C55 C43 C9 128.3(4) . . ?
C52 C11 H11 119.6 . . ?
C37 C11 C52 120.8(3) . . ?
C37 C11 H11 119.6 . . ?
C35 C45 H45 119.8 . . ?
C9 C45 C35 120.5(4) . . ?
C9 C45 H45 119.8 . . ?
C33 C23 C19 125.9(4) . . ?
C33 C23 H23 117.1 . . ?
C19 C23 H23 117.1 . . ?
C19 C47 H47 123.6 . . ?
C19 C47 C29 112.9(5) . . ?
C29 C47 H47 123.6 . . ?
C60 C3 H3A 123.4 . . ?
C60 C3 H3B 125.5 . . ?
C63 C3 C60 113.2(5) . . ?
C63 C3 H3A 123.4 . . ?
C63A C3 C60 108.9(9) . . ?
C63A C3 H3B 125.5 . . ?
C53 C49 H49 122.9 . . ?
C53 C49 C15 114.2(4) . . ?
C15 C49 H49 122.9 . . ?
O2 C25 H25A 109.5 . . ?
O2 C25 H25B 109.5 . . ?
O2 C25 H25C 109.5 . . ?
H25A C25 H25B 109.5 . . ?
H25A C25 H25C 109.5 . . ?
H25B C25 H25C 109.5 . . ?
N1 C51 H51 118.1 . . ?
N1 C51 C7 123.8(4) . . ?
C7 C51 H51 118.1 . . ?
C60 C13 S2 109.2(3) . . ?
C60 C13 C37 127.9(4) . . ?
C60 C13 S2A 108.5(3) . . ?
C37 C13 S2 122.2(3) . . ?
C37 C13 S2A 119.1(4) . . ?
C17 C53 S3 122.0(3) . . ?
C17 C53 S3A 116.0(3) . . ?
C49 C53 S3 109.2(3) . . ?
C49 C53 C17 128.3(4) . . ?
C49 C53 S3A 110.3(3) . . ?
N1 C27 H27 117.8 . . ?
N1 C27 C59 124.4(4) . . ?
C59 C27 H27 117.8 . . ?
C43 C55 H55 122.4 . . ?
C31 C55 C43 115.1(5) . . ?
C31 C55 H55 122.4 . . ?
C30 C7 C51 120.0(4) . . ?
C30 C7 H7A 120.0 . . ?
C51 C7 H7A 120.0 . . ?
O9 C57 H57A 109.5 . . ?
O9 C57 H57B 109.5 . . ?
O9 C57 H57C 109.5 . . ?
H57A C57 H57B 109.5 . . ?
H57A C57 H57C 109.5 . . ?
H57B C57 H57C 109.5 . . ?
C47 C29 H29 123.1 . . ?
C61 C29 C47 113.8(5) . . ?
C61 C29 H29 123.1 . . ?
C30 C59 C27 119.9(4) . . ?
C30 C59 H59 120.1 . . ?
C27 C59 H59 120.1 . . ?
C49 C15 H15 123.7 . . ?
C49 C15 H15A 125.7 . . ?
C49 C15 C65A 108.5(8) . . ?
C65 C15 C49 112.7(5) . . ?
C65 C15 H15 123.7 . . ?
C65A C15 H15A 125.7 . . ?
S1 C61 H61 124.5 . . ?
C29 C61 S1 111.1(4) . . ?
C29 C61 H61 124.5 . . ?
C55 C31 H31 123.9 . . ?
C2 C31 C55 112.1(5) . . ?
C2 C31 H31 123.9 . . ?
S2 C63 H63 124.8 . . ?
C3 C63 S2 110.5(5) . . ?
C3 C63 H63 124.8 . . ?
S4 C2 H2A 124.0 . . ?
C31 C2 S4 112.0(4) . . ?
C31 C2 H2A 124.0 . . ?
S3 C65 H65 124.5 . . ?
C15 C65 S3 111.0(5) . . ?
C15 C65 H65 124.5 . . ?
C65A S3A C53 86.2(7) . . ?
C15 C65A S3A 113.8(12) . . ?
C15 C65A H65A 123.1 . . ?
S3A C65A H65A 123.1 . . ?
C3 C63A H63A 123.3 . . ?
C3 C63A S2A 113.4(13) . . ?
S2A C63A H63A 123.3 . . ?
C13 S2A C63A 89.2(7) . . ?
N68 C69 C67 166.2(17) . . ?
C69 C67 H67A 109.6 . . ?
C69 C67 H67B 109.3 . . ?
C69 C67 H67C 109.5 . . ?
H67A C67 H67B 109.5 . . ?
H67A C67 H67C 109.5 . . ?
H67B C67 H67C 109.5 . . ?
H67D O67A H67E 104.5 . . ?

loop_
_geom_bond_atom_site_label_1
_geom_bond_atom_site_label_2
_geom_bond_distance
_geom_bond_site_symmetry_2
_geom_bond_publ_flag
Cd1 O1 2.341(2) . ?
Cd1 O4 2.397(2) 2_665 ?
Cd1 O12 2.448(2) 2_665 ?
Cd1 O14 2.335(2) . ?
Cd1 N1 2.276(3) . ?
Cd1 N4 2.279(3) . ?
Cd2 O6 2.295(2) . ?
Cd2 O8 2.338(2) 2_566 ?
Cd2 O10 2.276(2) . ?
Cd2 O7 2.460(2) 2_566 ?
Cd2 N6 2.303(3) . ?
Cd2 N8 2.300(3) . ?
Cd2 C48 2.752(3) 2_566 ?
S1 C19 1.737(4) . ?
S1 C61 1.721(5) . ?
S4 C43 1.700(5) . ?
S4 C2 1.712(6) . ?
S2 C13 1.751(4) . ?
S2 C63 1.717(7) . ?
S3 C53 1.724(4) . ?
S3 C65 1.716(6) . ?
O1 C18 1.253(4) . ?
O4 C20 1.268(4) . ?
O6 C18 1.261(4) . ?
O8 C48 1.276(4) . ?
O10 C14 1.259(4) . ?
O12 C20 1.248(4) . ?
O14 C14 1.256(4) . ?
O7 C48 1.250(4) . ?
O2 C46 1.372(4) . ?
O2 C25 1.418(5) . ?
O9 C42 1.375(4) . ?
O9 C57 1.433(5) . ?
N1 C51 1.307(5) . ?
N1 C27 1.305(5) . ?
N4 C16 1.343(4) . ?
N4 C36 1.343(4) . ?
O5 C52 1.218(4) . ?
N6 C62 1.324(5) . ?
N6 C41 1.327(5) . ?
O11 C64 1.222(4) . ?
N8 C50 1.338(5) . ?
N8 C54 1.339(5) . ?
O3 C39 1.221(4) . ?
N2 H2 0.8800 . ?
N2 C22 1.389(4) . ?
N2 C64 1.371(4) . ?
C1 H1 0.9500 . ?
C1 C6 1.400(4) . ?
C1 C12 1.391(4) . ?
C4 H4 0.9500 . ?
C4 C8 1.393(5) . ?
C4 C10 1.403(4) . ?
N5 H5 0.8800 . ?
N5 C32 1.386(5) . ?
N5 C39 1.370(5) . ?
N3 H3 0.8800 . ?
N3 C40 1.386(5) . ?
N3 C52 1.390(5) . ?
C6 C20 1.501(4) . ?
C6 C38 1.388(5) . ?
O13 C35 1.216(4) . ?
C8 C18 1.513(4) . ?
C8 C26 1.395(5) . ?
N7 H7 0.8800 . ?
N7 C30 1.388(4) . ?
N7 C35 1.387(4) . ?
C10 C28 1.384(5) . ?
C10 C48 1.499(4) . ?
C12 C14 1.508(4) . ?
C12 C34 1.398(5) . ?
C16 H16 0.9500 . ?
C16 C24 1.374(5) . ?
C22 C24 1.390(5) . ?
C22 C44 1.398(4) . ?
C24 H24 0.9500 . ?
C26 H26 0.9500 . ?
C26 C46 1.391(4) . ?
C28 H28 0.9500 . ?
C28 C46 1.387(5) . ?
C30 C7 1.360(5) . ?
C30 C59 1.359(6) . ?
C32 C5 1.381(5) . ?
C32 C21 1.375(5) . ?
C34 H34 0.9500 . ?
C34 C42 1.389(4) . ?
C36 H36 0.9500 . ?
C36 C44 1.385(5) . ?
C38 H38 0.9500 . ?
C38 C42 1.391(5) . ?
C40 C56 1.393(5) . ?
C40 C58 1.389(5) . ?
C44 H44 0.9500 . ?
C50 H50 0.9500 . ?
C50 C58 1.385(5) . ?
C52 C11 1.472(5) . ?
C54 H54 0.9500 . ?
C54 C56 1.380(5) . ?
C56 H56 0.9500 . ?
C58 H58 0.9500 . ?
C60 H60 0.9500 . ?
C60 C3 1.392(6) . ?
C60 C13 1.374(5) . ?
C62 H62 0.9500 . ?
C62 C5 1.378(6) . ?
C64 C66 1.467(5) . ?
C66 H66 0.9500 . ?
C66 C17 1.335(5) . ?
C33 H33 0.9500 . ?
C33 C39 1.470(5) . ?
C33 C23 1.342(5) . ?
C17 H17 0.9500 . ?
C17 C53 1.441(5) . ?
C35 C45 1.476(5) . ?
C9 H9 0.9500 . ?
C9 C43 1.432(5) . ?
C9 C45 1.340(5) . ?
C37 H37 0.9500 . ?
C37 C11 1.341(5) . ?
C37 C13 1.440(5) . ?
C19 C23 1.444(6) . ?
C19 C47 1.374(6) . ?
C5 H5A 0.9500 . ?
C41 H41 0.9500 . ?
C41 C21 1.385(6) . ?
C21 H21 0.9500 . ?
C43 C55 1.385(6) . ?
C11 H11 0.9500 . ?
C45 H45 0.9500 . ?
C23 H23 0.9500 . ?
C47 H47 0.9500 . ?
C47 C29 1.389(7) . ?
C3 H3A 0.9500 . ?
C3 H3B 0.9500 . ?
C3 C63 1.385(8) . ?
C3 C63A 1.34(2) . ?
C49 H49 0.9500 . ?
C49 C53 1.361(6) . ?
C49 C15 1.397(6) . ?
C25 H25A 0.9800 . ?
C25 H25B 0.9800 . ?
C25 H25C 0.9800 . ?
C51 H51 0.9500 . ?
C51 C7 1.389(6) . ?
C13 S2A 1.728(6) . ?
C53 S3A 1.865(7) . ?
C27 H27 0.9500 . ?
C27 C59 1.382(6) . ?
C55 H55 0.9500 . ?
C55 C31 1.357(7) . ?
C7 H7A 0.9500 . ?
C57 H57A 0.9800 . ?
C57 H57B 0.9800 . ?
C57 H57C 0.9800 . ?
C29 H29 0.9500 . ?
C29 C61 1.366(8) . ?
C59 H59 0.9500 . ?
C15 H15 0.9500 . ?
C15 H15A 0.9500 . ?
C15 C65 1.346(8) . ?
C15 C65A 1.45(2) . ?
C61 H61 0.9500 . ?
C31 H31 0.9500 . ?
C31 C2 1.340(9) . ?
C63 H63 0.9500 . ?
C2 H2A 0.9500 . ?
C65 H65 0.9500 . ?
S3A C65A 1.79(2) . ?
C65A H65A 0.9500 . ?
C63A H63A 0.9500 . ?
C63A S2A 1.76(2) . ?
C69 N68 1.162(9) . ?
C69 C67 1.421(9) . ?
C67 H67A 0.9800 . ?
C67 H67B 0.9799 . ?
C67 H67C 0.9800 . ?
O67A H67D 0.8699 . ?
O67A H67E 0.8699 . ?

loop_
_geom_torsion_atom_site_label_1
_geom_torsion_atom_site_label_2
_geom_torsion_atom_site_label_3
_geom_torsion_atom_site_label_4
_geom_torsion
_geom_torsion_site_symmetry_1
_geom_torsion_site_symmetry_2
_geom_torsion_site_symmetry_3
_geom_torsion_site_symmetry_4
_geom_torsion_publ_flag
Cd1 O1 C18 O6 -0.1(4) . . . . ?
Cd1 O1 C18 C8 -179.8(2) . . . . ?
Cd1 O4 C20 O12 -0.5(3) 2_665 . . . ?
Cd1 O4 C20 C6 179.9(2) 2_665 . . . ?
Cd1 O12 C20 O4 0.5(3) 2_665 . . . ?
Cd1 O12 C20 C6 -179.9(3) 2_665 . . . ?
Cd1 N1 C51 C7 -177.2(5) . . . . ?
Cd1 N1 C27 C59 176.9(6) . . . . ?
Cd1 N4 C16 C24 177.3(3) . . . . ?
Cd1 N4 C36 C44 -177.8(3) . . . . ?
Cd2 O8 C48 O7 -1.0(4) 2_566 . . . ?
Cd2 O8 C48 C10 178.1(3) 2_566 . . . ?
Cd2 O10 C14 O14 4.0(4) . . . . ?
Cd2 O10 C14 C12 -177.0(2) . . . . ?
Cd2 O7 C48 O8 1.0(3) 2_566 . . . ?
Cd2 O7 C48 C10 -178.2(3) 2_566 . . . ?
Cd2 N6 C62 C5 -175.1(4) . . . . ?
Cd2 N6 C41 C21 175.1(4) . . . . ?
Cd2 N8 C50 C58 172.4(3) . . . . ?
Cd2 N8 C54 C56 -173.2(3) . . . . ?
S1 C19 C23 C33 1.2(6) . . . . ?
S1 C19 C47 C29 -1.6(5) . . . . ?
S4 C43 C55 C31 2.0(7) . . . . ?
N1 C51 C7 C30 -0.7(10) . . . . ?
N1 C27 C59 C30 1.6(12) . . . . ?
N4 C16 C24 C22 0.4(5) . . . . ?
N4 C36 C44 C22 0.7(6) . . . . ?
O5 C52 C11 C37 -1.3(6) . . . . ?
N6 C62 C5 C32 0.1(8) . . . . ?
N6 C41 C21 C32 -0.9(9) . . . . ?
O11 C64 C66 C17 -10.7(6) . . . . ?
N8 C50 C58 C40 0.5(7) . . . . ?
N8 C54 C56 C40 0.9(6) . . . . ?
N2 C22 C24 C16 -177.4(3) . . . . ?
N2 C22 C44 C36 176.9(3) . . . . ?
N2 C64 C66 C17 165.9(4) . . . . ?
C1 C6 C20 O4 177.1(3) . . . . ?
C1 C6 C20 O12 -2.5(5) . . . . ?
C1 C6 C38 C42 0.4(5) . . . . ?
C1 C12 C14 O10 -176.4(3) . . . . ?
C1 C12 C14 O14 2.6(5) . . . . ?
C1 C12 C34 C42 1.0(5) . . . . ?
C4 C8 C18 O1 179.2(3) . . . . ?
C4 C8 C18 O6 -0.5(5) . . . . ?
C4 C8 C26 C46 -0.9(5) . . . . ?
C4 C10 C28 C46 -0.3(5) . . . . ?
C4 C10 C48 O8 175.9(3) . . . . ?
C4 C10 C48 O7 -4.9(5) . . . . ?
N5 C32 C5 C62 178.9(4) . . . . ?
N5 C32 C21 C41 -178.8(5) . . . . ?
N3 C40 C56 C54 177.6(3) . . . . ?
N3 C40 C58 C50 -178.1(4) . . . . ?
N3 C52 C11 C37 176.4(4) . . . . ?
C6 C1 C12 C14 178.1(3) . . . . ?
C6 C1 C12 C34 -1.2(5) . . . . ?
C6 C38 C42 O9 180.0(3) . . . . ?
C6 C38 C42 C34 -0.6(5) . . . . ?
O13 C35 C45 C9 -3.0(6) . . . . ?
C8 C4 C10 C28 0.3(5) . . . . ?
C8 C4 C10 C48 178.7(3) . . . . ?
C8 C26 C46 O2 -178.8(3) . . . . ?
C8 C26 C46 C28 0.9(5) . . . . ?
N7 C30 C7 C51 -179.6(5) . . . . ?
N7 C30 C59 C27 179.4(6) . . . . ?
N7 C35 C45 C9 178.8(4) . . . . ?
C10 C4 C8 C18 -178.9(3) . . . . ?
C10 C4 C8 C26 0.3(5) . . . . ?
C10 C28 C46 O2 179.4(3) . . . . ?
C10 C28 C46 C26 -0.3(5) . . . . ?
C12 C1 C6 C20 -178.3(3) . . . . ?
C12 C1 C6 C38 0.4(5) . . . . ?
C12 C34 C42 O9 179.3(3) . . . . ?
C12 C34 C42 C38 -0.2(5) . . . . ?
C14 C12 C34 C42 -178.3(3) . . . . ?
C16 N4 C36 C44 2.0(5) . . . . ?
C18 C8 C26 C46 178.4(3) . . . . ?
C20 C6 C38 C42 179.2(3) . . . . ?
C22 N2 C64 O11 1.5(6) . . . . ?
C22 N2 C64 C66 -175.0(3) . . . . ?
C24 C22 C44 C36 -2.8(5) . . . . ?
C26 C8 C18 O1 -0.1(4) . . . . ?
C26 C8 C18 O6 -179.8(3) . . . . ?
C28 C10 C48 O8 -5.7(5) . . . . ?
C28 C10 C48 O7 173.5(3) . . . . ?
C30 N7 C35 O13 -1.1(6) . . . . ?
C30 N7 C35 C45 177.1(3) . . . . ?
C32 N5 C39 O3 1.5(6) . . . . ?
C32 N5 C39 C33 179.6(3) . . . . ?
C34 C12 C14 O10 2.9(5) . . . . ?
C34 C12 C14 O14 -178.1(3) . . . . ?
C36 N4 C16 C24 -2.5(5) . . . . ?
C38 C6 C20 O4 -1.7(5) . . . . ?
C38 C6 C20 O12 178.7(3) . . . . ?
C40 N3 C52 O5 7.4(6) . . . . ?
C40 N3 C52 C11 -170.4(3) . . . . ?
C44 C22 C24 C16 2.3(5) . . . . ?
C48 C10 C28 C46 -178.8(3) . . . . ?
C50 N8 C54 C56 2.5(6) . . . . ?
C52 N3 C40 C56 -18.9(6) . . . . ?
C52 N3 C40 C58 162.3(4) . . . . ?
C54 N8 C50 C58 -3.2(6) . . . . ?
C56 C40 C58 C50 2.9(6) . . . . ?
C58 C40 C56 C54 -3.5(5) . . . . ?
C60 C3 C63 S2 -4.3(7) . . . . ?
C60 C3 C63A S2A 10.9(17) . . . . ?
C60 C13 S2A C63A -15.8(9) . . . . ?
C62 N6 C41 C21 4.5(8) . . . . ?
C64 N2 C22 C24 164.8(3) . . . . ?
C64 N2 C22 C44 -14.8(6) . . . . ?
C64 C66 C17 C53 -176.0(4) . . . . ?
C66 C17 C53 S3 12.5(7) . . . . ?
C66 C17 C53 C49 -176.4(5) . . . . ?
C66 C17 C53 S3A -25.1(6) . . . . ?
C17 C53 S3A C65A -170.9(8) . . . . ?
C35 N7 C30 C7 178.4(5) . . . . ?
C35 N7 C30 C59 -4.2(7) . . . . ?
C9 C43 C55 C31 178.9(5) . . . . ?
C37 C13 S2A C63A -174.0(8) . . . . ?
C19 S1 C61 C29 0.1(4) . . . . ?
C19 C47 C29 C61 1.7(7) . . . . ?
C39 N5 C32 C5 23.6(6) . . . . ?
C39 N5 C32 C21 -161.2(4) . . . . ?
C39 C33 C23 C19 176.2(4) . . . . ?
C5 C32 C21 C41 -3.2(7) . . . . ?
C41 N6 C62 C5 -4.1(8) . . . . ?
C21 C32 C5 C62 3.6(7) . . . . ?
C43 S4 C2 C31 0.4(6) . . . . ?
C43 C9 C45 C35 176.6(4) . . . . ?
C43 C55 C31 C2 -1.8(10) . . . . ?
C11 C37 C13 S2 8.7(6) . . . . ?
C11 C37 C13 C60 179.2(4) . . . . ?
C11 C37 C13 S2A -27.3(7) . . . . ?
C45 C9 C43 S4 -1.0(7) . . . . ?
C45 C9 C43 C55 -177.4(5) . . . . ?
C23 C33 C39 O3 7.0(6) . . . . ?
C23 C33 C39 N5 -171.0(4) . . . . ?
C23 C19 C47 C29 177.5(4) . . . . ?
C47 C19 C23 C33 -177.8(4) . . . . ?
C47 C29 C61 S1 -1.0(6) . . . . ?
C3 C60 C13 S2 -6.6(5) . . . . ?
C3 C60 C13 C37 -178.0(4) . . . . ?
C3 C60 C13 S2A 26.2(6) . . . . ?
C3 C63A S2A C13 2.8(14) . . . . ?
C49 C53 S3A C65A -14.6(8) . . . . ?
C49 C15 C65 S3 -5.5(7) . . . . ?
C49 C15 C65A S3A 15.4(15) . . . . ?
C25 O2 C46 C26 -5.3(5) . . . . ?
C25 O2 C46 C28 175.1(3) . . . . ?
C51 N1 C27 C59 0.6(10) . . . . ?
C13 S2 C63 C3 0.5(5) . . . . ?
C13 C60 C3 C63 7.3(7) . . . . ?
C13 C60 C3 C63A -24.2(12) . . . . ?
C13 C37 C11 C52 -175.1(4) . . . . ?
C53 S3 C65 C15 1.0(6) . . . . ?
C53 C49 C15 C65 8.7(7) . . . . ?
C53 C49 C15 C65A -27.9(11) . . . . ?
C53 S3A C65A C15 -0.8(13) . . . . ?
C27 N1 C51 C7 -1.0(9) . . . . ?
C55 C31 C2 S4 0.7(9) . . . . ?
C7 C30 C59 C27 -3.1(10) . . . . ?
C57 O9 C42 C34 3.6(6) . . . . ?
C57 O9 C42 C38 -177.0(4) . . . . ?
C59 C30 C7 C51 2.8(9) . . . . ?
C15 C49 C53 S3 -7.6(6) . . . . ?
C15 C49 C53 C17 -179.7(5) . . . . ?
C15 C49 C53 S3A 27.7(6) . . . . ?
C61 S1 C19 C23 -178.3(4) . . . . ?
C61 S1 C19 C47 0.9(4) . . . . ?
C63 S2 C13 C60 3.4(4) . . . . ?
C63 S2 C13 C37 175.4(4) . . . . ?
C2 S4 C43 C9 -178.4(4) . . . . ?
C2 S4 C43 C55 -1.3(5) . . . . ?
C65 S3 C53 C17 176.4(4) . . . . ?
C65 S3 C53 C49 3.7(4) . . . . ?
